data_1100723
loop_
_publ_author_name
'Andrea C. Sudik'
'Adrien P. C\^ot\'e'
'Omar M. Yaghi'

_publ_contact_author_address
; 

department of chemistry 

university of michigan 

930 n. university ave. 

ann arbor, mi 48109-1055 

united states of america 

;
_publ_contact_author_email oyaghi@umich.edu
_publ_contact_author_name 'professor omar m. yaghi'
_publ_section_title
;

Metal-Organic Frameworks Based on Trigonal Prismatic Building Blocks and

the New "acs" Topology

;
_journal_name_full 'Inorganic Chemistry'
_journal_page_first 2998
_journal_page_last 3000
_journal_paper_doi 10.1021/ic050064g
_journal_volume 44
_journal_year 2005
_chemical_formula_sum 'C40.5 H18 Fe3 N3 O16'
_chemical_formula_weight 970.13
_chemical_name_common 'C40.50 H18 Fe3 N3 O16'
_chemical_name_systematic
; 

 ? 

;
_space_group_IT_number 190
_symmetry_cell_setting hexagonal
_symmetry_space_group_name_Hall 'P -6c -2c'
_symmetry_space_group_name_H-M 'P -6 2 c'
_atom_sites_solution_hydrogens geom
_atom_sites_solution_primary direct
_atom_sites_solution_secondary difmap
_audit_creation_method SHELXL-97
_cell_angle_alpha 90.00
_cell_angle_beta 90.00
_cell_angle_gamma 120.00
_cell_formula_units_Z 2
_cell_length_a 13.010(4)
_cell_length_b 13.010(4)
_cell_length_c 14.874(9)
_cell_measurement_reflns_used 828
_cell_measurement_temperature 153(2)
_cell_measurement_theta_max 23.28
_cell_measurement_theta_min 2.23
_cell_volume 2180.3(16)
_computing_cell_refinement 'Bruker SMART'
_computing_data_collection 'Bruker SMART'
_computing_data_reduction 'Bruker SAINT'
_computing_molecular_graphics 'Bruker SHELXTL'
_computing_publication_material 'Bruker SHELXTL'
_computing_structure_refinement 'SHELXL-97 (Sheldrick, 1997)'
_computing_structure_solution 'SHELXS-97 (Sheldrick, 1990)'
_diffrn_ambient_temperature 153(2)
_diffrn_measured_fraction_theta_full 0.984
_diffrn_measured_fraction_theta_max 0.984
_diffrn_measurement_device_type 'CCD area detector'
_diffrn_measurement_method 'phi and omega scans'
_diffrn_radiation_monochromator graphite
_diffrn_radiation_source 'fine-focus sealed tube'
_diffrn_radiation_type MoK\a
_diffrn_radiation_wavelength 0.71073
_diffrn_reflns_av_R_equivalents 0.2551
_diffrn_reflns_av_sigmaI/netI 0.1806
_diffrn_reflns_limit_h_max 12
_diffrn_reflns_limit_h_min -13
_diffrn_reflns_limit_k_max 13
_diffrn_reflns_limit_k_min -13
_diffrn_reflns_limit_l_max 12
_diffrn_reflns_limit_l_min -15
_diffrn_reflns_number 6065
_diffrn_reflns_theta_full 22.21
_diffrn_reflns_theta_max 22.21
_diffrn_reflns_theta_min 2.27
_exptl_absorpt_coefficient_mu 1.057
_exptl_absorpt_correction_T_max 0.9780
_exptl_absorpt_correction_T_min 0.9641
_exptl_absorpt_correction_type multi-scan
_exptl_absorpt_process_details 'Blessing, Acta Cryst. (1995) A51 33-58'
_exptl_crystal_colour green
_exptl_crystal_density_diffrn 1.478
_exptl_crystal_density_method 'not measured'
_exptl_crystal_description octahedral
_exptl_crystal_F_000 976
_exptl_crystal_size_max 0.03
_exptl_crystal_size_mid 0.03
_exptl_crystal_size_min 0.02
_refine_diff_density_max 0.367
_refine_diff_density_min -0.581
_refine_diff_density_rms 0.077
_refine_ls_abs_structure_details 'Flack H D (1983), Acta Cryst. A39, 876-881'
_refine_ls_abs_structure_Flack 0.17(8)
_refine_ls_extinction_method none
_refine_ls_goodness_of_fit_ref 1.004
_refine_ls_hydrogen_treatment constr
_refine_ls_matrix_type full
_refine_ls_number_parameters 92
_refine_ls_number_reflns 946
_refine_ls_number_restraints 2
_refine_ls_restrained_S_all 1.005
_refine_ls_R_factor_all 0.1382
_refine_ls_R_factor_gt 0.0651
_refine_ls_shift/su_max 0.000
_refine_ls_shift/su_mean 0.000
_refine_ls_structure_factor_coef Fsqd
_refine_ls_weighting_details 'calc w=1/[\s^2^(Fo^2^)+(0.0275P)^2^+0.9999P] where P=(Fo^2^+2Fc^2^)/3'
_refine_ls_weighting_scheme calc
_refine_ls_wR_factor_gt 0.1039
_refine_ls_wR_factor_ref 0.1193
_reflns_number_gt 543
_reflns_number_total 946
_reflns_threshold_expression >2sigma(I)
_cod_data_source_file ic050064gsi20050115_040515_1.cif
_cod_data_source_block MOF-236
_cod_original_formula_sum 'C40.50 H18 Fe3 N3 O16'
_cod_database_code 1100723

loop_
_symmetry_equiv_pos_as_xyz
'x, y, z'
'-y, x-y, z'
'-x+y, -x, z'
'x-y, -y, -z'
'-x, -x+y, -z'
'y, x, -z'
'y, x, z+1/2'
'-x, -x+y, z+1/2'
'x-y, -y, z+1/2'
'x, y, -z+1/2'
'-x+y, -x, -z+1/2'
'-y, x-y, -z+1/2'

loop_
_atom_site_label
_atom_site_type_symbol
_atom_site_fract_x
_atom_site_fract_y
_atom_site_fract_z
_atom_site_U_iso_or_equiv
_atom_site_adp_type
_atom_site_occupancy
_atom_site_symmetry_multiplicity
_atom_site_calc_flag
_atom_site_refinement_flags
_atom_site_disorder_assembly
_atom_site_disorder_group
C1 C 0.7051(15) 0.5566(11) 0.8734(6) 0.038(3) Uani 1 1 d U . .
C2 C 0.7201(9) 0.6484(10) 0.9398(7) 0.047(3) Uiso 1 1 d . . .
C3 C 0.844(2) 0.736(3) 0.9652(18) 0.050(7) Uiso 0.50 1 d P . .
C4 C 0.6304(11) 0.6304(11) 1.0000 0.029(4) Uiso 1 2 d S . .
H8 H 0.5574 0.5574 1.0000 0.034 Uiso 1 2 calc SR . .
C5 C 0.853(5) 0.853(5) 1.0000 0.14(2) Uiso 0.50 2 d SP . .
C6 C 1.0700(13) 0.6569(12) 0.8264(8) 0.060(4) Uani 1 1 d D . .
H1 H 1.0278 0.6270 0.8811 0.073 Uiso 1 1 calc R . .
C7 C 1.1884(15) 0.7472(15) 0.8315(9) 0.086(6) Uani 1 1 d D . .
H2 H 1.2302 0.7742 0.8867 0.103 Uiso 1 1 calc R . .
C8 C 1.239(2) 0.793(2) 0.7500 0.113(10) Uani 1 2 d S . .
H3 H 1.3149 0.8625 0.7500 0.136 Uiso 1 2 calc SR . .
C3A C 0.813(2) 0.765(3) 0.9184(17) 0.064(8) Uiso 0.50 1 d P . .
C5A C 0.814(3) 0.861(4) 0.951(2) 0.111(12) Uiso 0.50 1 d P . .
Fe1 Fe 0.8252(2) 0.4636(2) 0.7500 0.0341(7) Uani 1 2 d S . .
N1 N 1.0124(11) 0.6101(13) 0.7500 0.043(4) Uani 1 2 d S . .
O1 O 0.6667 0.3333 0.7500 0.009(4) Uani 1 6 d S . .
O2 O 0.8000(8) 0.5607(7) 0.8452(4) 0.055(3) Uani 1 1 d U . .
O3 O 0.6005(8) 0.4863(7) 0.8485(4) 0.044(2) Uani 1 1 d . . .
O1W O 0.919(5) 0.913(6) 0.7500 0.38(2) Uani 1 2 d S . .

loop_
_atom_site_aniso_label
_atom_site_aniso_U_11
_atom_site_aniso_U_22
_atom_site_aniso_U_33
_atom_site_aniso_U_23
_atom_site_aniso_U_13
_atom_site_aniso_U_12
C1 0.073(10) 0.039(9) 0.007(6) 0.006(6) 0.008(7) 0.031(10)
C6 0.075(11) 0.061(11) 0.045(8) -0.006(8) -0.007(8) 0.034(10)
C7 0.070(13) 0.078(13) 0.070(11) -0.013(9) 0.000(10) 0.008(12)
C8 0.068(18) 0.080(19) 0.13(2) 0.000 0.000 -0.009(16)
Fe1 0.0479(18) 0.0508(17) 0.0063(8) 0.000 0.000 0.0267(16)
N1 0.039(9) 0.056(11) 0.015(8) 0.000 0.000 0.008(9)
O1 0.003(6) 0.003(6) 0.022(9) 0.000 0.000 0.001(3)
O2 0.054(6) 0.067(7) 0.039(5) 0.000(4) 0.020(4) 0.027(6)
O3 0.052(6) 0.061(6) 0.020(4) -0.016(4) -0.019(4) 0.029(6)
O1W 0.31(5) 0.39(7) 0.133(13) 0.000 0.000 -0.07(3)

loop_
_atom_type_symbol
_atom_type_description
_atom_type_scat_dispersion_real
_atom_type_scat_dispersion_imag
_atom_type_scat_source
C C 0.0033 0.0016 'International Tables Vol C Tables 4.2.6.8 and 6.1.1.4'
H H 0.0000 0.0000 'International Tables Vol C Tables 4.2.6.8 and 6.1.1.4'
N N 0.0061 0.0033 'International Tables Vol C Tables 4.2.6.8 and 6.1.1.4'
O O 0.0106 0.0060 'International Tables Vol C Tables 4.2.6.8 and 6.1.1.4'
Fe Fe 0.3463 0.8444 'International Tables Vol C Tables 4.2.6.8 and 6.1.1.4'

loop_
_geom_angle_atom_site_label_1
_geom_angle_atom_site_label_2
_geom_angle_atom_site_label_3
_geom_angle
_geom_angle_site_symmetry_1
_geom_angle_site_symmetry_3
_geom_angle_publ_flag
O3 C1 O2 127.2(10) . . ?
O3 C1 C2 116.2(12) . . ?
O2 C1 C2 116.6(12) . . ?
C4 C2 C3A 120.9(15) . . ?
C4 C2 C1 122.0(11) . . ?
C3A C2 C1 114.1(14) . . ?
C4 C2 C3 117.5(13) . . ?
C3A C2 C3 39.0(12) . . ?
C1 C2 C3 116.2(15) . . ?
C3A C3 C2 67(3) . . ?
C3A C3 C5A 106(3) . 6_557 ?
C2 C3 C5A 117(2) . 6_557 ?
C3A C3 C5 72(3) . . ?
C2 C3 C5 111(3) . . ?
C5A C3 C5 34.5(14) 6_557 . ?
C3A C3 C5A 43(2) . . ?
C2 C3 C5A 91(2) . . ?
C5A C3 C5A 63(2) 6_557 . ?
C5 C3 C5A 29.6(15) . . ?
C2 C4 C2 119.7(14) . 6_557 ?
C2 C4 H8 120.1 . . ?
C2 C4 H8 120.1 6_557 . ?
C5A C5 C5A 155(10) 6_557 . ?
C5A C5 C3A 58(3) 6_557 6_557 ?
C5A C5 C3A 108(5) . 6_557 ?
C5A C5 C3A 108(5) 6_557 . ?
C5A C5 C3A 58(3) . . ?
C3A C5 C3A 116(5) 6_557 . ?
C5A C5 C3 73(4) 6_557 . ?
C5A C5 C3 94(4) . . ?
C3A C5 C3 105(3) 6_557 . ?
C3A C5 C3 36.4(14) . . ?
C5A C5 C3 94(4) 6_557 6_557 ?
C5A C5 C3 73(4) . 6_557 ?
C3A C5 C3 36.4(14) 6_557 6_557 ?
C3A C5 C3 105(3) . 6_557 ?
C3 C5 C3 117(5) . 6_557 ?
N1 C6 C7 124.4(14) . . ?
N1 C6 H1 117.8 . . ?
C7 C6 H1 117.8 . . ?
C8 C7 C6 113.9(17) . . ?
C8 C7 H2 123.1 . . ?
C6 C7 H2 123.1 . . ?
C7 C8 C7 125(2) . 10_556 ?
C7 C8 H3 117.4 . . ?
C7 C8 H3 117.4 10_556 . ?
C3 C3A C5A 107(3) . . ?
C3 C3A C2 74(3) . . ?
C5A C3A C2 122(3) . . ?
C3 C3A C5 71(2) . . ?
C5A C3A C5 36.0(17) . . ?
C2 C3A C5 113(3) . . ?
C3 C3A C5A 47.1(19) . 6_557 ?
C5A C3A C5A 60(3) . 6_557 ?
C2 C3A C5A 94.8(17) . 6_557 ?
C5 C3A C5A 25.4(17) . 6_557 ?
C5 C5A C3A 86(4) . . ?
C5 C5A C3 73(4) . 6_557 ?
C3A C5A C3 117(3) . 6_557 ?
C5 C5A C5A 12(6) . 6_557 ?
C3A C5A C5A 80(2) . 6_557 ?
C3 C5A C5A 67(2) 6_557 6_557 ?
C5 C5A C3 56(3) . . ?
C3A C5A C3 30.0(15) . . ?
C3 C5A C3 101(2) 6_557 . ?
C5A C5A C3 50.2(15) 6_557 . ?
C5 C5A C3A 47(4) . 6_557 ?
C3A C5A C3A 102(3) . 6_557 ?
C3 C5A C3A 27.3(14) 6_557 6_557 ?
C5A C5A C3A 39.8(14) 6_557 6_557 ?
C3 C5A C3A 78.1(17) . 6_557 ?
O1 Fe1 O3 96.0(3) . 11_666 ?
O1 Fe1 O3 96.0(3) . 3_665 ?
O3 Fe1 O3 92.4(4) 11_666 3_665 ?
O1 Fe1 O2 96.5(2) . 10_556 ?
O3 Fe1 O2 88.2(3) 11_666 10_556 ?
O3 Fe1 O2 167.3(3) 3_665 10_556 ?
O1 Fe1 O2 96.5(2) . . ?
O3 Fe1 O2 167.3(3) 11_666 . ?
O3 Fe1 O2 88.2(3) 3_665 . ?
O2 Fe1 O2 88.4(4) 10_556 . ?
O1 Fe1 N1 177.7(4) . . ?
O3 Fe1 N1 82.4(4) 11_666 . ?
O3 Fe1 N1 82.4(4) 3_665 . ?
O2 Fe1 N1 85.1(3) 10_556 . ?
O2 Fe1 N1 85.1(3) . . ?
C6 N1 C6 117.4(16) 10_556 . ?
C6 N1 Fe1 121.3(8) 10_556 . ?
C6 N1 Fe1 121.3(8) . . ?
Fe1 O1 Fe1 120.001(1) 2_655 . ?
Fe1 O1 Fe1 120.000(1) 2_655 3_665 ?
Fe1 O1 Fe1 120.0 . 3_665 ?
C1 O2 Fe1 130.9(8) . . ?
C1 O3 Fe1 131.1(7) . 2_655 ?

loop_
_geom_bond_atom_site_label_1
_geom_bond_atom_site_label_2
_geom_bond_distance
_geom_bond_site_symmetry_2
_geom_bond_publ_flag
C1 O3 1.257(14) . ?
C1 O2 1.280(13) . ?
C1 C2 1.485(13) . ?
C2 C4 1.395(11) . ?
C2 C3A 1.43(3) . ?
C2 C3 1.49(3) . ?
C3 C3A 0.98(3) . ?
C3 C5A 1.56(3) 6_557 ?
C3 C5 1.56(4) . ?
C3 C5A 1.87(5) . ?
C4 C2 1.395(11) 6_557 ?
C4 H8 0.9500 . ?
C5 C5A 0.92(4) 6_557 ?
C5 C5A 0.92(4) . ?
C5 C3A 1.57(4) 6_557 ?
C5 C3A 1.57(4) . ?
C5 C3 1.56(4) 6_557 ?
C6 N1 1.330(13) . ?
C6 C7 1.396(17) . ?
C6 H1 0.9500 . ?
C7 C8 1.365(14) . ?
C7 H2 0.9500 . ?
C8 C7 1.365(14) 10_556 ?
C8 H3 0.9500 . ?
C3A C5A 1.33(4) . ?
C3A C5A 2.05(4) 6_557 ?
C5A C3 1.56(3) 6_557 ?
C5A C5A 1.80(7) 6_557 ?
C5A C3A 2.05(4) 6_557 ?
Fe1 O1 1.905(2) . ?
Fe1 O3 2.030(7) 11_666 ?
Fe1 O3 2.030(7) 3_665 ?
Fe1 O2 2.031(7) 10_556 ?
Fe1 O2 2.031(7) . ?
Fe1 N1 2.218(13) . ?
N1 C6 1.330(13) 10_556 ?
O1 Fe1 1.905(2) 2_655 ?
O1 Fe1 1.905(2) 3_665 ?
O3 Fe1 2.030(7) 2_655 ?

loop_
_geom_torsion_atom_site_label_1
_geom_torsion_atom_site_label_2
_geom_torsion_atom_site_label_3
_geom_torsion_atom_site_label_4
_geom_torsion
_geom_torsion_site_symmetry_1
_geom_torsion_site_symmetry_2
_geom_torsion_site_symmetry_3
_geom_torsion_site_symmetry_4
_geom_torsion_publ_flag
O3 C1 C2 C4 27.4(14) . . . . ?
O2 C1 C2 C4 -155.3(8) . . . . ?
O3 C1 C2 C3A -133.3(16) . . . . ?
O2 C1 C2 C3A 44.1(19) . . . . ?
O3 C1 C2 C3 -176.6(14) . . . . ?
O2 C1 C2 C3 0.8(19) . . . . ?
C4 C2 C3 C3A -106(2) . . . . ?
C1 C2 C3 C3A 97(2) . . . . ?
C4 C2 C3 C5A -10(3) . . . 6_557 ?
C3A C2 C3 C5A 96(3) . . . 6_557 ?
C1 C2 C3 C5A -167(2) . . . 6_557 ?
C4 C2 C3 C5 -47(2) . . . . ?
C3A C2 C3 C5 59(2) . . . . ?
C1 C2 C3 C5 156.0(15) . . . . ?
C4 C2 C3 C5A -70(2) . . . . ?
C3A C2 C3 C5A 37(2) . . . . ?
C1 C2 C3 C5A 133.3(16) . . . . ?
C3A C2 C4 C2 -19.7(14) . . . 6_557 ?
C1 C2 C4 C2 -179.1(11) . . . 6_557 ?
C3 C2 C4 C2 25.1(14) . . . 6_557 ?
C3A C3 C5 C5A 164(6) . . . 6_557 ?
C2 C3 C5 C5A 107(5) . . . 6_557 ?
C5A C3 C5 C5A 159(10) . . . 6_557 ?
C3A C3 C5 C5A 5(5) . . . . ?
C2 C3 C5 C5A -51(6) . . . . ?
C5A C3 C5 C5A -159(10) 6_557 . . . ?
C3A C3 C5 C3A 114(4) . . . 6_557 ?
C2 C3 C5 C3A 58(2) . . . 6_557 ?
C5A C3 C5 C3A -49(3) 6_557 . . 6_557 ?
C5A C3 C5 C3A 110(7) . . . 6_557 ?
C2 C3 C5 C3A -56(2) . . . . ?
C5A C3 C5 C3A -164(6) 6_557 . . . ?
C5A C3 C5 C3A -5(6) . . . . ?
C3A C3 C5 C3 78(2) . . . 6_557 ?
C2 C3 C5 C3 21.5(11) . . . 6_557 ?
C5A C3 C5 C3 -86(5) 6_557 . . 6_557 ?
C5A C3 C5 C3 73(5) . . . 6_557 ?
N1 C6 C7 C8 6(3) . . . . ?
C6 C7 C8 C7 -9(4) . . . 10_556 ?
C2 C3 C3A C5A 119(3) . . . . ?
C5A C3 C3A C5A 6(4) 6_557 . . . ?
C5 C3 C3A C5A -4(4) . . . . ?
C5A C3 C3A C2 -113(2) 6_557 . . . ?
C5 C3 C3A C2 -122(2) . . . . ?
C5A C3 C3A C2 -119(3) . . . . ?
C2 C3 C3A C5 122(3) . . . . ?
C5A C3 C3A C5 10(3) 6_557 . . . ?
C5A C3 C3A C5 4(4) . . . . ?
C2 C3 C3A C5A 113(2) . . . 6_557 ?
C5 C3 C3A C5A -10(3) . . . 6_557 ?
C5A C3 C3A C5A -6(4) . . . 6_557 ?
C4 C2 C3A C3 97(2) . . . . ?
C1 C2 C3A C3 -102(2) . . . . ?
C4 C2 C3A C5A -4(4) . . . . ?
C1 C2 C3A C5A 157(3) . . . . ?
C3 C2 C3A C5A -100(4) . . . . ?
C4 C2 C3A C5 36(2) . . . . ?
C1 C2 C3A C5 -163.1(14) . . . . ?
C3 C2 C3A C5 -61(2) . . . . ?
C4 C2 C3A C5A 54(2) . . . 6_557 ?
C1 C2 C3A C5A -145.1(15) . . . 6_557 ?
C3 C2 C3A C5A -42.7(18) . . . 6_557 ?
C5A C5 C3A C3 -17(5) 6_557 . . . ?
C5A C5 C3A C3 -174(7) . . . . ?
C3A C5 C3A C3 -79(2) 6_557 . . . ?
C3 C5 C3A C3 -116(4) 6_557 . . . ?
C5A C5 C3A C5A 158(10) 6_557 . . . ?
C3A C5 C3A C5A 95(5) 6_557 . . . ?
C3 C5 C3A C5A 174(7) . . . . ?
C3 C5 C3A C5A 58(4) 6_557 . . . ?
C5A C5 C3A C2 46(5) 6_557 . . . ?
C5A C5 C3A C2 -112(6) . . . . ?
C3A C5 C3A C2 -16.6(12) 6_557 . . . ?
C3 C5 C3A C2 62(3) . . . . ?
C3 C5 C3A C2 -54(3) 6_557 . . . ?
C5A C5 C3A C5A -158(10) . . . 6_557 ?
C3A C5 C3A C5A -62(5) 6_557 . . 6_557 ?
C3 C5 C3A C5A 17(5) . . . 6_557 ?
C3 C5 C3A C5A -99(7) 6_557 . . 6_557 ?
C5A C5 C5A C3A -59.8(18) 6_557 . . . ?
C3A C5 C5A C3A -110(4) 6_557 . . . ?
C3 C5 C5A C3A -3(4) . . . . ?
C3 C5 C5A C3A -120(2) 6_557 . . . ?
C5A C5 C5A C3 60.4(13) 6_557 . . 6_557 ?
C3A C5 C5A C3 10(3) 6_557 . . 6_557 ?
C3A C5 C5A C3 120(2) . . . 6_557 ?
C3 C5 C5A C3 117(4) . . . 6_557 ?
C3A C5 C5A C5A -50(3) 6_557 . . 6_557 ?
C3A C5 C5A C5A 59.8(19) . . . 6_557 ?
C3 C5 C5A C5A 56(3) . . . 6_557 ?
C3 C5 C5A C5A -60.4(13) 6_557 . . 6_557 ?
C5A C5 C5A C3 -56(3) 6_557 . . . ?
C3A C5 C5A C3 -107(6) 6_557 . . . ?
C3A C5 C5A C3 3(4) . . . . ?
C3 C5 C5A C3 -117(4) 6_557 . . . ?
C5A C5 C5A C3A 50(3) 6_557 . . 6_557 ?
C3A C5 C5A C3A 110(4) . . . 6_557 ?
C3 C5 C5A C3A 107(6) . . . 6_557 ?
C3 C5 C5A C3A -10(3) 6_557 . . 6_557 ?
C3 C3A C5A C5 6(7) . . . . ?
C2 C3A C5A C5 87(6) . . . . ?
C5A C3A C5A C5 11(5) 6_557 . . . ?
C3 C3A C5A C3 -63(4) . . . 6_557 ?
C2 C3A C5A C3 19(4) . . . 6_557 ?
C5 C3A C5A C3 -68(5) . . . 6_557 ?
C5A C3A C5A C3 -57(3) 6_557 . . 6_557 ?
C3 C3A C5A C5A -5(3) . . . 6_557 ?
C2 C3A C5A C5A 76(2) . . . 6_557 ?
C5 C3A C5A C5A -11(5) . . . 6_557 ?
C2 C3A C5A C3 81(4) . . . . ?
C5 C3A C5A C3 -6(7) . . . . ?
C5A C3A C5A C3 5(3) 6_557 . . . ?
C3 C3A C5A C3A -39(4) . . . 6_557 ?
C2 C3A C5A C3A 43(3) . . . 6_557 ?
C5 C3A C5A C3A -44(4) . . . 6_557 ?
C5A C3A C5A C3A -33.5(19) 6_557 . . 6_557 ?
C3A C3 C5A C5 -173(8) . . . . ?
C2 C3 C5A C5 133(6) . . . . ?
C5A C3 C5A C5 13(6) 6_557 . . . ?
C2 C3 C5A C3A -54(4) . . . . ?
C5A C3 C5A C3A -173(4) 6_557 . . . ?
C5 C3 C5A C3A 173(8) . . . . ?
C3A C3 C5A C3 127(4) . . . 6_557 ?
C2 C3 C5A C3 73(2) . . . 6_557 ?
C5A C3 C5A C3 -47(3) 6_557 . . 6_557 ?
C5 C3 C5A C3 -60(5) . . . 6_557 ?
C3A C3 C5A C5A 173(4) . . . 6_557 ?
C2 C3 C5A C5A 119.7(19) . . . 6_557 ?
C5 C3 C5A C5A -13(6) . . . 6_557 ?
C3A C3 C5A C3A 141(5) . . . 6_557 ?
C2 C3 C5A C3A 87.5(16) . . . 6_557 ?
C5A C3 C5A C3A -32(2) 6_557 . . 6_557 ?
C5 C3 C5A C3A -45(5) . . . 6_557 ?
C7 C6 N1 C6 -4(3) . . . 10_556 ?
C7 C6 N1 Fe1 178.4(12) . . . . ?
O1 Fe1 N1 C6 91.0(11) . . . 10_556 ?
O3 Fe1 N1 C6 44.3(11) 11_666 . . 10_556 ?
O3 Fe1 N1 C6 137.8(12) 3_665 . . 10_556 ?
O2 Fe1 N1 C6 -44.5(11) 10_556 . . 10_556 ?
O2 Fe1 N1 C6 -133.4(12) . . . 10_556 ?
O1 Fe1 N1 C6 -91.0(11) . . . . ?
O3 Fe1 N1 C6 -137.8(12) 11_666 . . . ?
O3 Fe1 N1 C6 -44.3(11) 3_665 . . . ?
O2 Fe1 N1 C6 133.4(12) 10_556 . . . ?
O2 Fe1 N1 C6 44.5(11) . . . . ?
O3 Fe1 O1 Fe1 -133.5(2) 11_666 . . 2_655 ?
O3 Fe1 O1 Fe1 133.5(2) 3_665 . . 2_655 ?
O2 Fe1 O1 Fe1 -44.6(2) 10_556 . . 2_655 ?
O2 Fe1 O1 Fe1 44.6(2) . . . 2_655 ?
N1 Fe1 O1 Fe1 180.0 . . . 2_655 ?
O3 Fe1 O1 Fe1 46.5(2) 11_666 . . 3_665 ?
O3 Fe1 O1 Fe1 -46.5(2) 3_665 . . 3_665 ?
O2 Fe1 O1 Fe1 135.4(2) 10_556 . . 3_665 ?
O2 Fe1 O1 Fe1 -135.4(2) . . . 3_665 ?
N1 Fe1 O1 Fe1 0.0 . . . 3_665 ?
O3 C1 O2 Fe1 1.8(17) . . . . ?
C2 C1 O2 Fe1 -175.3(7) . . . . ?
O1 Fe1 O2 C1 -20.3(9) . . . . ?
O3 Fe1 O2 C1 151.0(14) 11_666 . . . ?
O3 Fe1 O2 C1 -116.1(9) 3_665 . . . ?
O2 Fe1 O2 C1 76.1(10) 10_556 . . . ?
N1 Fe1 O2 C1 161.3(9) . . . . ?
O2 C1 O3 Fe1 -5.6(16) . . . 2_655 ?
C2 C1 O3 Fe1 171.5(7) . . . 2_655 ?
